data_4026455
loop_
_publ_author_name
'Shenci Lu'
'Ren Wang'
'Yi Yang'
'Yang Li'
'Zongjun Shi'
'Wei Zhang'
'Zhifeng Tu'

_publ_section_title
;
 Photoinduced Cyclization of
 3-Acyl-2-halo-1-[(\w-phenylethynyl)alkyl]indoles to
 Azaheterocyclo[1,2,3-lm]-Fused Benzo[c]carbazoles
;
_journal_name_full 'Journal of Organic Chemistry'
_journal_page_first 5661
_journal_page_last 5669
_journal_paper_doi 10.1021/jo200630x
_journal_volume 76
_journal_year 2011
_chemical_formula_sum 'C19 H3.5 Br N'
_chemical_formula_weight 325.64
_chemical_name_systematic
; 
 ? 
;
_space_group_IT_number 14
_symmetry_cell_setting monoclinic
_symmetry_space_group_name_Hall '-P 2ybc'
_symmetry_space_group_name_H-M 'P 1 21/c 1'
_atom_sites_solution_hydrogens geom
_atom_sites_solution_primary direct
_atom_sites_solution_secondary difmap
_audit_creation_method SHELXL-97
_cell_angle_alpha 90.00
_cell_angle_beta 103.675(8)
_cell_angle_gamma 90.00
_cell_formula_units_Z 4
_cell_length_a 9.216(4)
_cell_length_b 12.671(5)
_cell_length_c 12.559(5)
_cell_measurement_reflns_used 1565
_cell_measurement_temperature 296(2)
_cell_measurement_theta_max 21.49
_cell_measurement_theta_min 2.32
_cell_volume 1425.0(10)
_computing_cell_refinement 'Bruker SAINT'
_computing_data_collection 'Bruker APEX2'
_computing_data_reduction 'Bruker SAINT'
_computing_molecular_graphics 'Bruker SHELXTL'
_computing_publication_material 'Bruker SHELXTL'
_computing_structure_refinement 'SHELXL-97 (Sheldrick, 2008)'
_computing_structure_solution 'SHELXS-97 (Sheldrick, 2008)'
_diffrn_ambient_temperature 296(2)
_diffrn_measured_fraction_theta_full 0.993
_diffrn_measured_fraction_theta_max 0.993
_diffrn_measurement_device_type 'Bruker APEX-II CCD'
_diffrn_measurement_method '\f and \w scans'
_diffrn_radiation_monochromator graphite
_diffrn_radiation_source 'fine-focus sealed tube'
_diffrn_radiation_type MoK\a
_diffrn_radiation_wavelength 0.71073
_diffrn_reflns_av_R_equivalents 0.0436
_diffrn_reflns_av_sigmaI/netI 0.0520
_diffrn_reflns_limit_h_max 10
_diffrn_reflns_limit_h_min -9
_diffrn_reflns_limit_k_max 13
_diffrn_reflns_limit_k_min -14
_diffrn_reflns_limit_l_max 7
_diffrn_reflns_limit_l_min -14
_diffrn_reflns_number 6667
_diffrn_reflns_theta_full 24.66
_diffrn_reflns_theta_max 24.66
_diffrn_reflns_theta_min 2.27
_exptl_absorpt_coefficient_mu 2.875
_exptl_absorpt_correction_T_max 0.4328
_exptl_absorpt_correction_T_min 0.4080
_exptl_absorpt_correction_type multi-scan
_exptl_absorpt_process_details SADABS
_exptl_crystal_colour yellow
_exptl_crystal_density_diffrn 1.518
_exptl_crystal_description cubic
_exptl_crystal_F_000 638
_exptl_crystal_size_max 0.38
_exptl_crystal_size_mid 0.37
_exptl_crystal_size_min 0.35
_refine_diff_density_max 0.582
_refine_diff_density_min -0.356
_refine_diff_density_rms 0.067
_refine_ls_extinction_method none
_refine_ls_goodness_of_fit_ref 1.021
_refine_ls_hydrogen_treatment constr
_refine_ls_matrix_type full
_refine_ls_number_parameters 190
_refine_ls_number_reflns 2395
_refine_ls_number_restraints 0
_refine_ls_restrained_S_all 1.021
_refine_ls_R_factor_all 0.0699
_refine_ls_R_factor_gt 0.0390
_refine_ls_shift/su_max 0.001
_refine_ls_shift/su_mean 0.000
_refine_ls_structure_factor_coef Fsqd
_refine_ls_weighting_details 'calc w=1/[\s^2^(Fo^2^)+(0.0540P)^2^+0.1162P] where P=(Fo^2^+2Fc^2^)/3'
_refine_ls_weighting_scheme calc
_refine_ls_wR_factor_gt 0.0907
_refine_ls_wR_factor_ref 0.1043
_reflns_number_gt 1638
_reflns_number_total 2395
_reflns_threshold_expression >2sigma(I)
_cod_data_source_file jo200630x_si_004.cif
_cod_data_source_block p21c
_cod_original_formula_sum 'C19 H3.50 Br N'
_cod_database_code 4026455

loop_
_symmetry_equiv_pos_as_xyz
'x, y, z'
'-x, y+1/2, -z+1/2'
'-x, -y, -z'
'x, -y-1/2, z-1/2'

loop_
_atom_site_label
_atom_site_type_symbol
_atom_site_fract_x
_atom_site_fract_y
_atom_site_fract_z
_atom_site_U_iso_or_equiv
_atom_site_adp_type
_atom_site_occupancy
_atom_site_symmetry_multiplicity
_atom_site_calc_flag
_atom_site_refinement_flags
Br1 Br 1.38396(4) 0.19082(3) 1.06071(4) 0.0558(2) Uani 1 1 d .
C1 C 1.0158(4) 0.0451(3) 0.8679(3) 0.0326(9) Uani 1 1 d .
C2 C 1.1652(4) 0.0664(3) 0.9238(3) 0.0349(9) Uani 1 1 d .
C3 C 1.1854(4) 0.1553(3) 0.9855(3) 0.0353(9) Uani 1 1 d .
C4 C 1.0661(4) 0.2248(3) 0.9958(3) 0.0345(9) Uani 1 1 d .
C5 C 1.0896(5) 0.3165(3) 1.0618(3) 0.0454(10) Uani 1 1 d .
H5 H 1.1858 0.3336 1.1005 0.055 Uiso 1 1 calc R
C6 C 0.9731(5) 0.3804(3) 1.0697(4) 0.0548(12) Uani 1 1 d .
H6 H 0.9912 0.4410 1.1127 0.066 Uiso 1 1 calc R
C7 C 0.8296(5) 0.3562(3) 1.0149(4) 0.0498(11) Uani 1 1 d .
H7 H 0.7512 0.3996 1.0223 0.060 Uiso 1 1 calc R
C8 C 0.8010(4) 0.2687(3) 0.9494(3) 0.0411(10) Uani 1 1 d .
H8 H 0.7033 0.2538 0.9124 0.049 Uiso 1 1 calc R
C9 C 0.9171(4) 0.2008(3) 0.9369(3) 0.0339(9) Uani 1 1 d .
C10 C 0.8942(4) 0.1092(3) 0.8695(3) 0.0329(9) Uani 1 1 d .
C11 C 0.7681(4) 0.0608(3) 0.7952(3) 0.0347(9) Uani 1 1 d .
C12 C 0.6181(4) 0.0864(3) 0.7531(3) 0.0413(10) Uani 1 1 d .
H12 H 0.5777 0.1464 0.7776 0.050 Uiso 1 1 calc R
C13 C 0.5307(5) 0.0230(4) 0.6756(3) 0.0525(11) Uani 1 1 d .
H13 H 0.4319 0.0419 0.6459 0.063 Uiso 1 1 calc R
C14 C 0.5866(5) -0.0694(3) 0.6401(3) 0.0507(11) Uani 1 1 d .
H14 H 0.5237 -0.1125 0.5895 0.061 Uiso 1 1 calc R
C15 C 0.7325(4) -0.0973(3) 0.6787(3) 0.0456(10) Uani 1 1 d .
H15 H 0.7705 -0.1581 0.6539 0.055 Uiso 1 1 calc R
C16 C 0.8228(4) -0.0325(3) 0.7560(3) 0.0360(9) Uani 1 1 d .
C17 C 1.0795(4) -0.1201(3) 0.7812(3) 0.0455(10) Uani 1 1 d .
H17A H 1.0482 -0.1467 0.7069 0.055 Uiso 1 1 calc R
H17B H 1.0830 -0.1788 0.8313 0.055 Uiso 1 1 calc R
C18 C 1.2312(4) -0.0700(3) 0.7987(3) 0.0498(11) Uani 1 1 d .
H18A H 1.2303 -0.0207 0.7395 0.060 Uiso 1 1 calc R
H18B H 1.3037 -0.1245 0.7949 0.060 Uiso 1 1 calc R
C19 C 1.2819(4) -0.0116(3) 0.9078(3) 0.0419(10) Uani 1 1 d .
H19A H 1.3006 -0.0622 0.9674 0.050 Uiso 1 1 calc R
H19B H 1.3745 0.0254 0.9093 0.050 Uiso 1 1 calc R
N1 N 0.9730(3) -0.0402(2) 0.8006(3) 0.0350(7) Uani 1 1 d .

loop_
_atom_site_aniso_label
_atom_site_aniso_U_11
_atom_site_aniso_U_22
_atom_site_aniso_U_33
_atom_site_aniso_U_23
_atom_site_aniso_U_13
_atom_site_aniso_U_12
Br1 0.0361(3) 0.0547(3) 0.0697(4) -0.0039(3) -0.0012(2) -0.0037(2)
C1 0.034(2) 0.031(2) 0.034(2) 0.0034(18) 0.0096(18) 0.0017(16)
C2 0.032(2) 0.035(2) 0.037(2) 0.0065(18) 0.0077(17) 0.0045(17)
C3 0.034(2) 0.034(2) 0.038(2) 0.0031(18) 0.0066(18) -0.0025(17)
C4 0.036(2) 0.030(2) 0.039(2) 0.0045(18) 0.0126(19) -0.0022(16)
C5 0.044(2) 0.038(2) 0.054(3) -0.005(2) 0.010(2) -0.003(2)
C6 0.064(3) 0.036(2) 0.065(3) -0.015(2) 0.015(3) -0.003(2)
C7 0.049(3) 0.042(2) 0.061(3) -0.003(2) 0.018(2) 0.011(2)
C8 0.043(2) 0.035(2) 0.044(2) 0.001(2) 0.009(2) 0.0019(19)
C9 0.035(2) 0.030(2) 0.038(2) 0.0062(18) 0.0129(18) 0.0052(17)
C10 0.031(2) 0.031(2) 0.039(2) 0.0037(18) 0.0116(18) 0.0024(16)
C11 0.032(2) 0.034(2) 0.040(2) 0.0018(18) 0.0116(18) 0.0012(16)
C12 0.033(2) 0.045(2) 0.046(2) 0.000(2) 0.010(2) 0.0025(18)
C13 0.036(2) 0.067(3) 0.051(3) 0.000(2) 0.005(2) -0.006(2)
C14 0.043(2) 0.056(3) 0.049(3) -0.009(2) 0.004(2) -0.015(2)
C15 0.047(3) 0.043(2) 0.048(3) -0.006(2) 0.014(2) -0.004(2)
C16 0.037(2) 0.034(2) 0.038(2) 0.0011(19) 0.0111(19) -0.0042(18)
C17 0.043(2) 0.045(3) 0.050(3) -0.001(2) 0.014(2) 0.0037(19)
C18 0.042(2) 0.055(3) 0.055(3) -0.002(2) 0.016(2) 0.014(2)
C19 0.032(2) 0.045(2) 0.050(3) -0.001(2) 0.0092(19) 0.0076(18)
N1 0.0334(17) 0.0312(17) 0.0401(19) -0.0050(15) 0.0081(15) 0.0024(14)

loop_
_atom_type_symbol
_atom_type_description
_atom_type_scat_dispersion_real
_atom_type_scat_dispersion_imag
_atom_type_scat_source
C C 0.0033 0.0016 'International Tables Vol C Tables 4.2.6.8 and 6.1.1.4'
H H 0.0000 0.0000 'International Tables Vol C Tables 4.2.6.8 and 6.1.1.4'
N N 0.0061 0.0033 'International Tables Vol C Tables 4.2.6.8 and 6.1.1.4'
Br Br -0.2901 2.4595 'International Tables Vol C Tables 4.2.6.8 and 6.1.1.4'

loop_
_geom_angle_atom_site_label_1
_geom_angle_atom_site_label_2
_geom_angle_atom_site_label_3
_geom_angle
N1 C1 C10 110.8(3)
N1 C1 C2 124.0(3)
C10 C1 C2 125.1(3)
C3 C2 C1 115.4(3)
C3 C2 C19 127.9(3)
C1 C2 C19 116.7(3)
C2 C3 C4 123.8(4)
C2 C3 Br1 117.8(3)
C4 C3 Br1 118.4(3)
C5 C4 C9 118.2(3)
C5 C4 C3 122.8(4)
C9 C4 C3 119.0(3)
C6 C5 C4 121.0(4)
C6 C5 H5 119.5
C4 C5 H5 119.5
C5 C6 C7 120.7(4)
C5 C6 H6 119.6
C7 C6 H6 119.6
C8 C7 C6 120.5(4)
C8 C7 H7 119.7
C6 C7 H7 119.7
C7 C8 C9 121.2(4)
C7 C8 H8 119.4
C9 C8 H8 119.4
C8 C9 C10 123.7(3)
C8 C9 C4 118.3(3)
C10 C9 C4 118.0(3)
C1 C10 C9 118.6(3)
C1 C10 C11 105.8(3)
C9 C10 C11 135.6(3)
C12 C11 C16 117.6(4)
C12 C11 C10 136.0(3)
C16 C11 C10 106.3(3)
C13 C12 C11 119.8(4)
C13 C12 H12 120.1
C11 C12 H12 120.1
C12 C13 C14 121.4(4)
C12 C13 H13 119.3
C14 C13 H13 119.3
C15 C14 C13 120.8(4)
C15 C14 H14 119.6
C13 C14 H14 119.6
C14 C15 C16 118.3(4)
C14 C15 H15 120.9
C16 C15 H15 120.9
N1 C16 C15 128.7(3)
N1 C16 C11 109.0(3)
C15 C16 C11 122.2(3)
N1 C17 C18 108.6(3)
N1 C17 H17A 110.0
C18 C17 H17A 110.0
N1 C17 H17B 110.0
C18 C17 H17B 110.0
H17A C17 H17B 108.3
C17 C18 C19 114.3(3)
C17 C18 H18A 108.7
C19 C18 H18A 108.7
C17 C18 H18B 108.7
C19 C18 H18B 108.7
H18A C18 H18B 107.6
C2 C19 C18 111.1(3)
C2 C19 H19A 109.4
C18 C19 H19A 109.4
C2 C19 H19B 109.4
C18 C19 H19B 109.4
H19A C19 H19B 108.0
C16 N1 C1 108.2(3)
C16 N1 C17 129.1(3)
C1 N1 C17 122.7(3)

loop_
_geom_bond_atom_site_label_1
_geom_bond_atom_site_label_2
_geom_bond_distance
Br1 C3 1.904(4)
C1 N1 1.371(4)
C1 C10 1.387(5)
C1 C2 1.416(5)
C2 C3 1.354(5)
C2 C19 1.509(5)
C3 C4 1.438(5)
C4 C5 1.414(5)
C4 C9 1.430(5)
C5 C6 1.367(5)
C5 H5 0.9300
C6 C7 1.374(6)
C6 H6 0.9300
C7 C8 1.368(6)
C7 H7 0.9300
C8 C9 1.410(5)
C8 H8 0.9300
C9 C10 1.423(5)
C10 C11 1.444(5)
C11 C12 1.397(5)
C11 C16 1.419(5)
C12 C13 1.367(5)
C12 H12 0.9300
C13 C14 1.394(6)
C13 H13 0.9300
C14 C15 1.364(5)
C14 H14 0.9300
C15 C16 1.387(5)
C15 H15 0.9300
C16 N1 1.369(4)
C17 N1 1.470(4)
C17 C18 1.503(5)
C17 H17A 0.9700
C17 H17B 0.9700
C18 C19 1.530(5)
C18 H18A 0.9700
C18 H18B 0.9700
C19 H19A 0.9700
C19 H19B 0.9700

loop_
_geom_torsion_atom_site_label_1
_geom_torsion_atom_site_label_2
_geom_torsion_atom_site_label_3
_geom_torsion_atom_site_label_4
_geom_torsion
N1 C1 C2 C3 179.2(3)
C10 C1 C2 C3 2.2(5)
N1 C1 C2 C19 -0.7(5)
C10 C1 C2 C19 -177.7(3)
C1 C2 C3 C4 0.3(5)
C19 C2 C3 C4 -179.8(4)
C1 C2 C3 Br1 -178.7(3)
C19 C2 C3 Br1 1.2(5)
C2 C3 C4 C5 179.1(4)
Br1 C3 C4 C5 -1.9(5)
C2 C3 C4 C9 -1.0(6)
Br1 C3 C4 C9 178.0(3)
C9 C4 C5 C6 0.3(6)
C3 C4 C5 C6 -179.8(4)
C4 C5 C6 C7 1.0(7)
C5 C6 C7 C8 -1.4(7)
C6 C7 C8 C9 0.5(6)
C7 C8 C9 C10 -179.6(4)
C7 C8 C9 C4 0.8(6)
C5 C4 C9 C8 -1.2(5)
C3 C4 C9 C8 178.9(3)
C5 C4 C9 C10 179.2(3)
C3 C4 C9 C10 -0.7(5)
N1 C1 C10 C9 178.8(3)
C2 C1 C10 C9 -3.8(6)
N1 C1 C10 C11 -1.6(4)
C2 C1 C10 C11 175.7(3)
C8 C9 C10 C1 -176.7(3)
C4 C9 C10 C1 2.9(5)
C8 C9 C10 C11 3.9(7)
C4 C9 C10 C11 -176.5(4)
C1 C10 C11 C12 -174.7(4)
C9 C10 C11 C12 4.8(8)
C1 C10 C11 C16 1.8(4)
C9 C10 C11 C16 -178.7(4)
C16 C11 C12 C13 -1.1(5)
C10 C11 C12 C13 175.2(4)
C11 C12 C13 C14 2.4(6)
C12 C13 C14 C15 -2.6(6)
C13 C14 C15 C16 1.4(6)
C14 C15 C16 N1 -175.1(4)
C14 C15 C16 C11 -0.2(6)
C12 C11 C16 N1 175.8(3)
C10 C11 C16 N1 -1.5(4)
C12 C11 C16 C15 0.0(5)
C10 C11 C16 C15 -177.3(3)
N1 C17 C18 C19 51.4(4)
C3 C2 C19 C18 -154.6(4)
C1 C2 C19 C18 25.3(5)
C17 C18 C19 C2 -52.3(5)
C15 C16 N1 C1 176.0(4)
C11 C16 N1 C1 0.5(4)
C15 C16 N1 C17 -1.6(6)
C11 C16 N1 C17 -177.1(3)
C10 C1 N1 C16 0.7(4)
C2 C1 N1 C16 -176.6(3)
C10 C1 N1 C17 178.5(3)
C2 C1 N1 C17 1.1(5)
C18 C17 N1 C16 151.2(4)
C18 C17 N1 C1 -26.1(5)

loop_
_cod_related_entry_id
_cod_related_entry_database
_cod_related_entry_code
1 ChemSpider 30659392
